data_4502019
loop_
_publ_author_name
'Qin, Ling'
'Hu, Jin-Song'
'Huang, Liang-Fang'
'Li, Yi-Zhi'
'Guo, Zi-Jian'
'Zheng, He-Gen'

_publ_section_title
;
 Syntheses, Characterizations, and Properties of Six Metal&#x2212;Organic
 Complexes Based on Flexible Ligand 5-(4-Pyridyl)-methoxyl Isophthalic
 Acid
;
_journal_issue 9
_journal_name_full 'Crystal Growth &amp; Design'
_journal_page_first 4176
_journal_paper_doi 10.1021/cg100870v
_journal_volume 10
_journal_year 2010
_chemical_formula_moiety 'C21 H16 N3 Ni O5'
_chemical_formula_sum 'C21 H16 N3 Ni O5'
_chemical_formula_weight 449.08
_chemical_name_systematic
; 
 ? 
;
_space_group_IT_number 15
_symmetry_cell_setting monoclinic
_symmetry_space_group_name_Hall '-C 2yc'
_symmetry_space_group_name_H-M 'C 1 2/c 1'
_atom_sites_solution_hydrogens geom
_atom_sites_solution_primary direct
_atom_sites_solution_secondary difmap
_audit_creation_method SHELXL-97
_cell_angle_alpha 90.00
_cell_angle_beta 106.917(4)
_cell_angle_gamma 90.00
_cell_formula_units_Z 8
_cell_length_a 15.564(3)
_cell_length_b 15.550(3)
_cell_length_c 16.359(3)
_cell_measurement_reflns_used 1527
_cell_measurement_temperature 291(2)
_cell_measurement_theta_max 21.848
_cell_measurement_theta_min 2.513
_cell_volume 3787.9(12)
_computing_cell_refinement 'Bruker SMART'
_computing_data_collection 'Bruker SMART'
_computing_data_reduction 'Bruker SAINT'
_computing_molecular_graphics 'Bruker SHELXTL'
_computing_publication_material 'Bruker SHELXTL'
_computing_structure_refinement 'SHELXL-97 (Sheldrick, 1997)'
_computing_structure_solution 'SHELXS-97 (Sheldrick, 1990)'
_diffrn_ambient_temperature 291(2)
_diffrn_measured_fraction_theta_full 0.999
_diffrn_measured_fraction_theta_max 0.999
_diffrn_radiation_monochromator graphite
_diffrn_radiation_source 'fine-focus sealed tube'
_diffrn_radiation_type MoK\a
_diffrn_radiation_wavelength 0.71073
_diffrn_reflns_av_R_equivalents 0.0687
_diffrn_reflns_av_sigmaI/netI 0.0944
_diffrn_reflns_limit_h_max 18
_diffrn_reflns_limit_h_min -8
_diffrn_reflns_limit_k_max 18
_diffrn_reflns_limit_k_min -17
_diffrn_reflns_limit_l_max 17
_diffrn_reflns_limit_l_min -19
_diffrn_reflns_number 9290
_diffrn_reflns_theta_full 24.99
_diffrn_reflns_theta_max 24.99
_diffrn_reflns_theta_min 1.89
_exptl_absorpt_coefficient_mu 1.065
_exptl_absorpt_correction_T_max 0.791
_exptl_absorpt_correction_T_min 0.750
_exptl_absorpt_correction_type multi-scan
_exptl_absorpt_process_details 'SADABS; Bruker, 2000'
_exptl_crystal_colour block
_exptl_crystal_density_diffrn 1.575
_exptl_crystal_density_method 'not measured'
_exptl_crystal_description green
_exptl_crystal_F_000 1848
_exptl_crystal_size_max 0.28
_exptl_crystal_size_mid 0.24
_exptl_crystal_size_min 0.22
_refine_diff_density_max 0.643
_refine_diff_density_min -0.855
_refine_diff_density_rms 0.093
_refine_ls_extinction_method none
_refine_ls_goodness_of_fit_ref 1.050
_refine_ls_hydrogen_treatment constr
_refine_ls_matrix_type full
_refine_ls_number_parameters 308
_refine_ls_number_reflns 3338
_refine_ls_number_restraints 0
_refine_ls_restrained_S_all 1.050
_refine_ls_R_factor_all 0.0862
_refine_ls_R_factor_gt 0.0601
_refine_ls_shift/su_max 0.000
_refine_ls_shift/su_mean 0.000
_refine_ls_structure_factor_coef Fsqd
_refine_ls_weighting_details 'calc w=1/[\s^2^(Fo^2^)+(0.0500P)^2^+0.0000P] where P=(Fo^2^+2Fc^2^)/3'
_refine_ls_weighting_scheme calc
_refine_ls_wR_factor_gt 0.1253
_refine_ls_wR_factor_ref 0.1333
_reflns_number_gt 2352
_reflns_number_total 3338
_reflns_threshold_expression >2sigma(I)
_cod_data_source_file cg100870v_si_002.cif
_cod_data_source_block 5
_cod_depositor_comments
;
The following automatic conversions were performed:

'_symmetry_cell_setting' value 'Monoclinic' changed to 'monoclinic'
according to /home/saulius/struct/CIF-dictionaries/cif_core.dic
dictionary named 'cif_core.dic' version 2.4.2 from 2011-04-26.

Automatic conversion script
Id: cif_fix_values 1715 2011-07-08 13:25:40Z adriana 
;
_cod_original_cell_volume 3788.1(11)
_cod_original_sg_symbol_Hall '-C 2yc '
_cod_original_sg_symbol_H-M 'C 2/c '
_cod_database_code 4502019

loop_
_symmetry_equiv_pos_as_xyz
'x, y, z'
'-x, y, -z+1/2'
'x+1/2, y+1/2, z'
'-x+1/2, y+1/2, -z+1/2'
'-x, -y, -z'
'x, -y, z-1/2'
'-x+1/2, -y+1/2, -z'
'x+1/2, -y+1/2, z-1/2'

loop_
_atom_site_label
_atom_site_type_symbol
_atom_site_fract_x
_atom_site_fract_y
_atom_site_fract_z
_atom_site_U_iso_or_equiv
_atom_site_adp_type
_atom_site_occupancy
_atom_site_symmetry_multiplicity
_atom_site_calc_flag
_atom_site_refinement_flags
_atom_site_disorder_assembly
_atom_site_disorder_group
C1 C 0.4121(3) -0.1387(2) 0.4338(2) 0.0480(16) Uani 1 1 d . . .
H1 H 0.3868 -0.1480 0.3756 0.058 Uiso 1 1 calc R . .
C2 C 0.4273(3) -0.1151(2) 0.5633(2) 0.069(2) Uani 1 1 d R . .
H2 H 0.4142 -0.1040 0.6143 0.083 Uiso 1 1 calc R . .
C3 C 0.5106(3) -0.1241(2) 0.5558(2) 0.069(2) Uani 1 1 d R . .
H3 H 0.5643 -0.1209 0.5994 0.083 Uiso 1 1 calc R . .
C4 C 0.5732(4) -0.1543(5) 0.4335(4) 0.070(2) Uani 1 1 d . . .
H4A H 0.6018 -0.2089 0.4534 0.084 Uiso 1 1 calc R . .
H4B H 0.6181 -0.1094 0.4508 0.084 Uiso 1 1 calc R . .
C5 C 0.5368(4) -0.1556(5) 0.3376(4) 0.0560(18) Uani 1 1 d . . .
C6 C 0.5178(6) -0.0815(5) 0.2937(4) 0.082 Uani 1 1 d . . .
H6 H 0.5289 -0.0295 0.3229 0.099 Uiso 1 1 calc R . .
C7 C 0.5184(5) -0.2308(4) 0.2943(4) 0.065(2) Uani 1 1 d . . .
H7 H 0.5304 -0.2826 0.3237 0.077 Uiso 1 1 calc R . .
C8 C 0.2339(4) 0.0205(3) 0.3774(3) 0.0333(13) Uani 1 1 d . . .
C9 C 0.2402(4) 0.1054(3) 0.3355(3) 0.0306(13) Uani 1 1 d . . .
C10 C 0.2440(3) 0.1104(3) 0.2518(3) 0.0311(13) Uani 1 1 d . . .
H10 H 0.2392 0.0605 0.2194 0.037 Uiso 1 1 calc R . .
C11 C 0.2548(3) 0.1893(3) 0.2161(3) 0.0229(11) Uani 1 1 d . . .
C12 C 0.2579(3) 0.1967(3) 0.1252(3) 0.0248(12) Uani 1 1 d . . .
C13 C 0.2640(4) 0.2632(3) 0.2654(3) 0.0310(13) Uani 1 1 d . . .
H13 H 0.2737 0.3158 0.2427 0.037 Uiso 1 1 calc R . .
C14 C 0.2587(3) 0.2589(3) 0.3481(3) 0.0271(12) Uani 1 1 d . . .
C15 C 0.2455(3) 0.1806(3) 0.3825(3) 0.0271(12) Uani 1 1 d . . .
H15 H 0.2402 0.1782 0.4376 0.033 Uiso 1 1 calc R . .
C16 C 0.3026(3) 0.4065(3) 0.3780(3) 0.0338(13) Uani 1 1 d . . .
H16A H 0.2906 0.4538 0.4118 0.041 Uiso 1 1 calc R A 1
H16B H 0.2730 0.4190 0.3183 0.041 Uiso 1 1 calc R A 1
C17 C 0.4017(3) 0.3999(3) 0.3914(3) 0.036(19) Uani 0.510(7) 1 d PR . 1
C18 C 0.4547(3) 0.3926(3) 0.4756(3) 0.048(3) Uani 0.510(7) 1 d PR . 1
H18A H 0.4282 0.3928 0.5198 0.058 Uiso 0.510(7) 1 calc PR . 1
C19 C 0.5474(8) 0.3849(8) 0.4939(8) 0.044(3) Uani 0.510(7) 1 d P . 1
H19A H 0.5829 0.3800 0.5503 0.053 Uiso 0.510(7) 1 calc PR . 1
N3 N 0.5870(19) 0.385(3) 0.4279(18) 0.024(7) Uani 0.510(7) 1 d P . 1
C20 C 0.5339(9) 0.3919(8) 0.3437(9) 0.052(4) Uani 0.510(7) 1 d P . 1
H20A H 0.5604 0.3917 0.2996 0.063 Uiso 0.510(7) 1 calc PR . 1
C21 C 0.4413(8) 0.3996(8) 0.3254(7) 0.047(4) Uani 0.510(7) 1 d P . 1
H21A H 0.4058 0.4045 0.2691 0.056 Uiso 0.510(7) 1 calc PR . 1
C17' C 0.4047(10) 0.4018(8) 0.3962(12) 0.030(18) Uani 0.490(7) 1 d P . 2
C18' C 0.4532(8) 0.3274(7) 0.4259(8) 0.047(4) Uani 0.490(7) 1 d P . 2
H18B H 0.4239 0.2784 0.4365 0.056 Uiso 0.490(7) 1 calc PR . 2
C19' C 0.5457(9) 0.3262(9) 0.4398(9) 0.052(4) Uani 0.490(7) 1 d P . 2
H19B H 0.5782 0.2764 0.4596 0.062 Uiso 0.490(7) 1 calc PR . 2
N3' N 0.590(2) 0.399(3) 0.424(2) 0.035(10) Uani 0.490(7) 1 d P . 2
C20' C 0.5410(9) 0.4738(8) 0.3942(8) 0.054(4) Uani 0.490(7) 1 d P . 2
H20B H 0.5692 0.5219 0.3830 0.064 Uiso 0.490(7) 1 d PR . 2
C21' C 0.4486(8) 0.4750(7) 0.3804(8) 0.045(4) Uani 0.490(7) 1 d P . 2
H21B H 0.4162 0.5236 0.3623 0.054 Uiso 0.490(7) 1 d PR . 2
N1 N 0.3652(3) -0.1245(3) 0.4863(3) 0.0358(11) Uani 1 1 d . . .
N2 N 0.5006(3) -0.1387(3) 0.4722(3) 0.0590(16) Uani 1 1 d . . .
Ni1 Ni 0.22895(4) -0.11612(3) 0.45488(4) 0.0219(2) Uani 1 1 d . . .
O1 O 0.2272(3) -0.04806(19) 0.33552(19) 0.0308(9) Uani 1 1 d . . .
O2 O 0.2370(3) 0.01985(19) 0.4549(2) 0.0327(9) Uani 1 1 d . . .
O3 O 0.2339(2) 0.13126(18) 0.07866(19) 0.0302(9) Uani 1 1 d . . .
O4 O 0.2855(3) 0.26546(19) 0.10342(19) 0.0338(9) Uani 1 1 d . . .
O5 O 0.2659(2) 0.32833(18) 0.40156(19) 0.0259(8) Uani 1 1 d . . .

loop_
_atom_site_aniso_label
_atom_site_aniso_U_11
_atom_site_aniso_U_22
_atom_site_aniso_U_33
_atom_site_aniso_U_23
_atom_site_aniso_U_13
_atom_site_aniso_U_12
C1 0.039(4) 0.067(5) 0.039(3) -0.005(3) 0.012(3) 0.003(3)
C2 0.048(5) 0.112(6) 0.049(4) -0.044(4) 0.017(4) -0.007(4)
C3 0.039(4) 0.118(6) 0.044(4) -0.050(4) 0.002(3) 0.000(4)
C4 0.045(5) 0.114(6) 0.057(4) -0.030(4) 0.024(4) 0.003(4)
C5 0.041(4) 0.080(5) 0.053(4) -0.011(4) 0.023(4) 0.005(4)
C6 0.122 0.057 0.089 -0.015 0.062 -0.003
C7 0.064(5) 0.064(5) 0.062(4) 0.004(4) 0.012(4) 0.009(4)
C8 0.043(4) 0.040(3) 0.020(3) 0.003(2) 0.014(3) -0.001(3)
C9 0.037(3) 0.036(3) 0.020(3) -0.001(2) 0.010(3) -0.002(3)
C10 0.039(3) 0.035(3) 0.020(3) -0.003(2) 0.009(3) -0.001(3)
C11 0.033(3) 0.018(3) 0.020(3) -0.001(2) 0.010(2) -0.001(2)
C12 0.033(3) 0.023(3) 0.020(3) 0.001(2) 0.010(2) 0.005(2)
C13 0.037(3) 0.033(3) 0.025(3) 0.001(2) 0.012(3) -0.005(3)
C14 0.029(3) 0.036(3) 0.018(3) -0.004(2) 0.009(2) 0.000(2)
C15 0.028(3) 0.039(3) 0.018(3) 0.001(2) 0.013(2) -0.001(2)
C16 0.045(4) 0.037(3) 0.023(3) -0.005(2) 0.014(3) -0.004(3)
C17 0.03(3) 0.03(3) 0.03(3) -0.002(18) -0.012(17) 0.00(2)
C18 0.044(8) 0.070(10) 0.031(8) 0.003(6) 0.013(7) -0.002(7)
C19 0.041(8) 0.056(8) 0.036(7) 0.014(6) 0.011(6) 0.002(7)
N3 0.024(11) 0.019(13) 0.017(10) -0.004(7) -0.012(9) 0.009(9)
C20 0.043(8) 0.079(10) 0.041(8) -0.005(7) 0.021(7) -0.006(8)
C21 0.041(8) 0.076(10) 0.029(7) 0.006(6) 0.019(6) -0.010(7)
C17' 0.04(3) 0.03(3) 0.02(2) -0.001(17) 0.014(18) 0.00(2)
C18' 0.036(8) 0.027(7) 0.073(10) 0.018(6) 0.007(7) 0.001(6)
C19' 0.033(8) 0.027(8) 0.089(12) 0.019(7) 0.007(8) -0.004(7)
N3' 0.047(15) 0.028(18) 0.048(15) -0.004(9) 0.041(13) -0.009(9)
C20' 0.051(9) 0.043(8) 0.075(10) 0.026(7) 0.031(8) 0.015(7)
C21' 0.026(7) 0.029(7) 0.083(10) 0.027(7) 0.021(7) -0.002(5)
N1 0.036(3) 0.043(3) 0.031(3) -0.008(2) 0.013(2) 0.001(2)
N2 0.032(3) 0.098(4) 0.049(3) -0.024(3) 0.015(3) 0.000(3)
Ni1 0.0349(4) 0.0151(3) 0.0186(3) 0.0014(3) 0.0127(3) 0.0019(3)
O1 0.058(3) 0.0153(18) 0.0225(18) -0.0005(14) 0.0180(19) -0.0030(17)
O2 0.065(3) 0.0176(17) 0.0213(18) 0.0020(15) 0.0222(19) -0.0014(18)
O3 0.056(3) 0.0190(19) 0.0193(17) -0.0054(14) 0.0158(19) -0.0089(17)
O4 0.066(3) 0.0145(18) 0.0262(19) 0.0068(15) 0.022(2) 0.0007(18)
O5 0.041(2) 0.0171(17) 0.0253(18) -0.0076(14) 0.0193(18) -0.0075(16)

loop_
_atom_type_symbol
_atom_type_description
_atom_type_scat_dispersion_real
_atom_type_scat_dispersion_imag
_atom_type_scat_source
C C 0.0033 0.0016 'International Tables Vol C Tables 4.2.6.8 and 6.1.1.4'
H H 0.0000 0.0000 'International Tables Vol C Tables 4.2.6.8 and 6.1.1.4'
N N 0.0061 0.0033 'International Tables Vol C Tables 4.2.6.8 and 6.1.1.4'
O O 0.0106 0.0060 'International Tables Vol C Tables 4.2.6.8 and 6.1.1.4'
Ni Ni 0.3393 1.1124 'International Tables Vol C Tables 4.2.6.8 and 6.1.1.4'

loop_
_geom_angle_atom_site_label_1
_geom_angle_atom_site_label_2
_geom_angle_atom_site_label_3
_geom_angle
_geom_angle_site_symmetry_1
_geom_angle_site_symmetry_3
N1 C1 N2 112.9(4) . .
N1 C1 H1 123.5 . .
N2 C1 H1 123.5 . .
C3 C2 N1 110.5(2) . .
C3 C2 H2 124.8 . .
N1 C2 H2 124.8 . .
C2 C3 N2 106.3(3) . .
C2 C3 H3 126.8 . .
N2 C3 H3 126.8 . .
N2 C4 C5 110.4(5) . .
N2 C4 H4A 109.6 . .
C5 C4 H4A 109.6 . .
N2 C4 H4B 109.6 . .
C5 C4 H4B 109.6 . .
H4A C4 H4B 108.1 . .
C6 C5 C7 118.7(6) . .
C6 C5 C4 120.2(7) . .
C7 C5 C4 121.0(7) . .
C5 C6 C6 121.0(4) . 2_655
C5 C6 H6 119.5 . .
C6 C6 H6 119.5 2_655 .
C5 C7 C7 120.3(4) . 2_655
C5 C7 H7 119.9 . .
C7 C7 H7 119.9 2_655 .
O2 C8 O1 121.2(5) . .
O2 C8 C9 118.7(5) . .
O1 C8 C9 120.2(4) . .
O2 C8 Ni1 58.4(2) . .
O1 C8 Ni1 62.8(3) . .
C9 C8 Ni1 176.6(4) . .
C15 C9 C10 119.1(5) . .
C15 C9 C8 119.2(4) . .
C10 C9 C8 121.7(4) . .
C11 C10 C9 120.5(4) . .
C11 C10 H10 119.8 . .
C9 C10 H10 119.8 . .
C13 C11 C10 119.5(4) . .
C13 C11 C12 118.9(4) . .
C10 C11 C12 121.6(4) . .
O4 C12 O3 126.0(4) . .
O4 C12 C11 117.5(4) . .
O3 C12 C11 116.5(4) . .
C14 C13 C11 120.3(4) . .
C14 C13 H13 119.9 . .
C11 C13 H13 119.9 . .
O5 C14 C13 124.7(4) . .
O5 C14 C15 115.4(4) . .
C13 C14 C15 120.0(4) . .
C14 C15 C9 120.6(4) . .
C14 C15 H15 119.7 . .
C9 C15 H15 119.7 . .
O5 C16 C17 112.0(2) . .
O5 C16 C17' 112.2(6) . .
C17 C16 C17' 2.9(7) . .
O5 C16 H16A 109.2 . .
C17 C16 H16A 109.2 . .
C17' C16 H16A 106.6 . .
O5 C16 H16B 109.2 . .
C17 C16 H16B 109.2 . .
C17' C16 H16B 111.6 . .
H16A C16 H16B 107.9 . .
C18 C17 C21 120.0(5) . .
C18 C17 C16 116.1 . .
C21 C17 C16 123.9(5) . .
C17 C18 C19 120.0(5) . .
C17 C18 H18A 120.0 . .
C19 C18 H18A 120.0 . .
N3 C19 C18 120.0(13) . .
N3 C19 H19A 120.0 . .
C18 C19 H19A 120.0 . .
C19 N3 C20 120(2) . .
C19 N3 Ni1 120.6(16) . 3
C20 N3 Ni1 119(2) . 3
C21 C20 N3 120.0(16) . .
C21 C20 H20A 120.0 . .
N3 C20 H20A 120.0 . .
C20 C21 C17 120.0(10) . .
C20 C21 H21A 120.0 . .
C17 C21 H21A 120.0 . .
C18' C17' C21' 120.0(13) . .
C18' C17' C16 122.4(11) . .
C21' C17' C16 117.6(11) . .
C17' C18' C19' 120.0(11) . .
C17' C18' H18B 120.0 . .
C19' C18' H18B 120.0 . .
N3' C19' C18' 120.0(19) . .
N3' C19' H19B 120.0 . .
C18' C19' H19B 120.0 . .
C20' N3' C19' 120(3) . .
C20' N3' Ni1 127(3) . 3
C19' N3' Ni1 113(3) . 3
N3' C20' C21' 120(2) . .
N3' C20' H20B 120.6 . .
C21' C20' H20B 119.4 . .
C20' C21' C17' 120.0(11) . .
C20' C21' H21B 120.9 . .
C17' C21' H21B 119.1 . .
C1 N1 C2 104.3(4) . .
C1 N1 Ni1 126.1(3) . .
C2 N1 Ni1 129.6(3) . .
C1 N2 C3 106.0(4) . .
C1 N2 C4 127.9(5) . .
C3 N2 C4 126.1(5) . .
O3 Ni1 N1 90.36(15) 6_556 .
O3 Ni1 O4 109.16(12) 6_556 4_545
N1 Ni1 O4 91.45(16) . 4_545
O3 Ni1 N3' 89.5(10) 6_556 3_445
N1 Ni1 N3' 177.0(15) . 3_445
O4 Ni1 N3' 91.4(14) 4_545 3_445
O3 Ni1 O2 97.53(12) 6_556 .
N1 Ni1 O2 90.37(16) . .
O4 Ni1 O2 153.23(12) 4_545 .
N3' Ni1 O2 86.7(15) 3_445 .
O3 Ni1 N3 86.7(8) 6_556 3_445
N1 Ni1 N3 175.8(12) . 3_445
O4 Ni1 N3 86.7(12) 4_545 3_445
N3' Ni1 N3 7(3) 3_445 3_445
O2 Ni1 N3 93.0(13) . 3_445
O3 Ni1 O1 158.11(12) 6_556 .
N1 Ni1 O1 89.87(15) . .
O4 Ni1 O1 92.72(11) 4_545 .
N3' Ni1 O1 89.2(11) 3_445 .
O2 Ni1 O1 60.58(11) . .
N3 Ni1 O1 94.0(10) 3_445 .
O3 Ni1 C8 127.83(14) 6_556 .
N1 Ni1 C8 89.94(18) . .
O4 Ni1 C8 122.99(15) 4_545 .
N3' Ni1 C8 87.8(13) 3_445 .
O2 Ni1 C8 30.29(13) . .
N3 Ni1 C8 94.3(12) 3_445 .
O1 Ni1 C8 30.28(13) . .
C8 O1 Ni1 86.9(3) . .
C8 O2 Ni1 91.3(3) . .
C12 O3 Ni1 128.2(3) . 6
C12 O4 Ni1 154.7(4) . 4
C14 O5 C16 117.2(3) . .

loop_
_geom_bond_atom_site_label_1
_geom_bond_atom_site_label_2
_geom_bond_distance
_geom_bond_site_symmetry_2
C1 N1 1.299(5) .
C1 N2 1.337(6) .
C1 H1 0.9300 .
C2 C3 1.3444 .
C2 N1 1.355(5) .
C2 H2 0.9300 .
C3 N2 1.350(6) .
C3 H3 0.9300 .
C4 N2 1.468(7) .
C4 C5 1.504(8) .
C4 H4A 0.9700 .
C4 H4B 0.9700 .
C5 C6 1.345(9) .
C5 C7 1.353(8) .
C6 C6 1.375(14) 2_655
C6 H6 0.9300 .
C7 C7 1.395(12) 2_655
C7 H7 0.9300 .
C8 O2 1.255(5) .
C8 O1 1.256(5) .
C8 C9 1.503(7) .
C8 Ni1 2.487(5) .
C9 C15 1.388(6) .
C9 C10 1.390(6) .
C10 C11 1.390(6) .
C10 H10 0.9300 .
C11 C13 1.387(6) .
C11 C12 1.507(6) .
C12 O4 1.242(5) .
C12 O3 1.260(5) .
C13 C14 1.381(6) .
C13 H13 0.9300 .
C14 O5 1.373(5) .
C14 C15 1.382(6) .
C15 H15 0.9300 .
C16 O5 1.443(5) .
C16 C17 1.4961 .
C16 C17' 1.530(16) .
C16 H16A 0.9700 .
C16 H16B 0.9700 .
C17 C18 1.3900 .
C17 C21 1.390(12) .
C18 C19 1.390(12) .
C18 H18A 0.9300 .
C19 N3 1.39(4) .
C19 H19A 0.9300 .
N3 C20 1.39(3) .
N3 Ni1 2.12(3) 3
C20 C21 1.390(16) .
C20 H20A 0.9300 .
C21 H21A 0.9300 .
C17' C18' 1.390(16) .
C17' C21' 1.390(16) .
C18' C19' 1.390(17) .
C18' H18B 0.9300 .
C19' N3' 1.39(5) .
C19' H19B 0.9300 .
N3' C20' 1.39(5) .
N3' Ni1 2.09(3) 3
C20' C21' 1.390(16) .
C20' H20B 0.9133 .
C21' H21B 0.9089 .
N1 Ni1 2.035(4) .
Ni1 O3 2.018(3) 6_556
Ni1 O4 2.056(3) 4_545
Ni1 N3' 2.09(3) 3_445
Ni1 O2 2.118(3) .
Ni1 N3 2.12(3) 3_445
Ni1 O1 2.214(3) .
O3 Ni1 2.018(3) 6
O4 Ni1 2.056(3) 4

loop_
_geom_torsion_atom_site_label_1
_geom_torsion_atom_site_label_2
_geom_torsion_atom_site_label_3
_geom_torsion_atom_site_label_4
_geom_torsion
_geom_torsion_site_symmetry_1
_geom_torsion_site_symmetry_4
N1 C2 C3 N2 0.5(3) . .
N2 C4 C5 C6 78.4(9) . .
N2 C4 C5 C7 -98.4(8) . .
C7 C5 C6 C6 -1.4(14) . 2_655
C4 C5 C6 C6 -178.2(9) . 2_655
C6 C5 C7 C7 0.8(13) . 2_655
C4 C5 C7 C7 177.6(8) . 2_655
O2 C8 C9 C15 -2.6(8) . .
O1 C8 C9 C15 178.6(5) . .
Ni1 C8 C9 C15 -32(7) . .
O2 C8 C9 C10 175.1(5) . .
O1 C8 C9 C10 -3.6(8) . .
Ni1 C8 C9 C10 146(6) . .
C15 C9 C10 C11 1.3(8) . .
C8 C9 C10 C11 -176.4(5) . .
C9 C10 C11 C13 1.5(8) . .
C9 C10 C11 C12 -179.2(5) . .
C13 C11 C12 O4 13.5(7) . .
C10 C11 C12 O4 -165.8(5) . .
C13 C11 C12 O3 -168.0(5) . .
C10 C11 C12 O3 12.7(7) . .
C10 C11 C13 C14 -2.6(8) . .
C12 C11 C13 C14 178.0(5) . .
C11 C13 C14 O5 -179.2(5) . .
C11 C13 C14 C15 0.9(8) . .
O5 C14 C15 C9 -177.9(4) . .
C13 C14 C15 C9 2.0(8) . .
C10 C9 C15 C14 -3.1(8) . .
C8 C9 C15 C14 174.7(5) . .
O5 C16 C17 C18 -66.5(2) . .
C17' C16 C17 C18 27(11) . .
O5 C16 C17 C21 112.6(7) . .
C17' C16 C17 C21 -154(11) . .
C21 C17 C18 C19 0.0(8) . .
C16 C17 C18 C19 179.1(6) . .
C17 C18 C19 N3 0(3) . .
C18 C19 N3 C20 0(5) . .
C18 C19 N3 Ni1 174.7(17) . 3
C19 N3 C20 C21 0(5) . .
Ni1 N3 C20 C21 -174.7(17) 3 .
N3 C20 C21 C17 0(3) . .
C18 C17 C21 C20 0.0(14) . .
C16 C17 C21 C20 -179.0(9) . .
O5 C16 C17' C18' 4.6(19) . .
C17 C16 C17' C18' -83(11) . .
O5 C16 C17' C21' -176.7(12) . .
C17 C16 C17' C21' 96(11) . .
C21' C17' C18' C19' 0(3) . .
C16 C17' C18' C19' 178.6(13) . .
C17' C18' C19' N3' 0(3) . .
C18' C19' N3' C20' 0(4) . .
C18' C19' N3' Ni1 177.2(14) . 3
C19' N3' C20' C21' 0(4) . .
Ni1 N3' C20' C21' -176.8(18) 3 .
N3' C20' C21' C17' 0(3) . .
C18' C17' C21' C20' 0(2) . .
C16 C17' C21' C20' -178.7(12) . .
N2 C1 N1 C2 -0.3(6) . .
N2 C1 N1 Ni1 178.4(4) . .
C3 C2 N1 C1 -0.1(4) . .
C3 C2 N1 Ni1 -178.8(3) . .
N1 C1 N2 C3 0.6(7) . .
N1 C1 N2 C4 178.6(6) . .
C2 C3 N2 C1 -0.6(5) . .
C2 C3 N2 C4 -178.7(6) . .
C5 C4 N2 C1 10.2(10) . .
C5 C4 N2 C3 -172.1(6) . .
C1 N1 Ni1 O3 163.7(4) . 6_556
C2 N1 Ni1 O3 -17.8(4) . 6_556
C1 N1 Ni1 O4 54.6(4) . 4_545
C2 N1 Ni1 O4 -127.0(4) . 4_545
C1 N1 Ni1 N3' -110(20) . 3_445
C2 N1 Ni1 N3' 69(20) . 3_445
C1 N1 Ni1 O2 -98.7(4) . .
C2 N1 Ni1 O2 79.7(4) . .
C1 N1 Ni1 N3 118(14) . 3_445
C2 N1 Ni1 N3 -63(14) . 3_445
C1 N1 Ni1 O1 -38.2(4) . .
C2 N1 Ni1 O1 140.3(4) . .
C1 N1 Ni1 C8 -68.4(4) . .
C2 N1 Ni1 C8 110.0(4) . .
O2 C8 Ni1 O3 -0.4(4) . 6_556
O1 C8 Ni1 O3 -179.7(3) . 6_556
C9 C8 Ni1 O3 30(7) . 6_556
O2 C8 Ni1 N1 -90.8(3) . .
O1 C8 Ni1 N1 89.9(3) . .
C9 C8 Ni1 N1 -60(7) . .
O2 C8 Ni1 O4 177.5(3) . 4_545
O1 C8 Ni1 O4 -1.8(4) . 4_545
C9 C8 Ni1 O4 -152(7) . 4_545
O2 C8 Ni1 N3' 87.2(12) . 3_445
O1 C8 Ni1 N3' -92.1(12) . 3_445
C9 C8 Ni1 N3' 118(7) . 3_445
O1 C8 Ni1 O2 -179.3(6) . .
C9 C8 Ni1 O2 30(7) . .
O2 C8 Ni1 N3 88.7(10) . 3_445
O1 C8 Ni1 N3 -90.6(10) . 3_445
C9 C8 Ni1 N3 119(7) . 3_445
O2 C8 Ni1 O1 179.3(6) . .
C9 C8 Ni1 O1 -150(7) . .
O2 C8 O1 Ni1 -0.7(5) . .
C9 C8 O1 Ni1 178.0(5) . .
O3 Ni1 O1 C8 0.5(6) 6_556 .
N1 Ni1 O1 C8 -90.1(3) . .
O4 Ni1 O1 C8 178.5(3) 4_545 .
N3' Ni1 O1 C8 87.1(14) 3_445 .
O2 Ni1 O1 C8 0.4(3) . .
N3 Ni1 O1 C8 91.6(13) 3_445 .
O1 C8 O2 Ni1 0.7(6) . .
C9 C8 O2 Ni1 -178.0(4) . .
O3 Ni1 O2 C8 179.6(3) 6_556 .
N1 Ni1 O2 C8 89.2(3) . .
O4 Ni1 O2 C8 -4.7(5) 4_545 .
N3' Ni1 O2 C8 -91.3(11) 3_445 .
N3 Ni1 O2 C8 -93.3(9) 3_445 .
O1 Ni1 O2 C8 -0.4(3) . .
O4 C12 O3 Ni1 -1.6(8) . 6
C11 C12 O3 Ni1 -179.9(3) . 6
O3 C12 O4 Ni1 79.7(9) . 4
C11 C12 O4 Ni1 -102.0(7) . 4
C13 C14 O5 C16 -15.7(7) . .
C15 C14 O5 C16 164.1(4) . .
C17 C16 O5 C14 -72.9(4) . .
C17' C16 O5 C14 -76.1(9) . .
